data_4503549
loop_
_publ_author_name
'Frisch, Mark'
'Cahill, Christopher L.'

_publ_section_title
;
 Thorium(IV) Coordination Polymers in the Pyridine and
 Pyrazinedicarboxylic Acid Systems
;
_journal_issue 8
_journal_name_full 'Crystal Growth &amp; Design'
_journal_page_first 2921
_journal_paper_doi 10.1021/cg800029z
_journal_volume 8
_journal_year 2008
_chemical_formula_moiety 'C12 H12 N4 O12 Th'
_chemical_formula_sum 'C12 H12 N4 O12 Th'
_chemical_formula_weight 636.30
_chemical_name_systematic
;
 ?
;
_space_group_IT_number 14
_symmetry_cell_setting monoclinic
_symmetry_space_group_name_Hall '-P 2yn'
_symmetry_space_group_name_H-M 'P 1 21/n 1'
_atom_sites_solution_hydrogens geom
_atom_sites_solution_primary direct
_atom_sites_solution_secondary difmap
_audit_creation_method SHELXL-97
_cell_angle_alpha 90.00
_cell_angle_beta 97.9060(10)
_cell_angle_gamma 90.00
_cell_formula_units_Z 8
_cell_length_a 15.4840(8)
_cell_length_b 7.6582(4)
_cell_length_c 28.6993(15)
_cell_measurement_reflns_used 11324
_cell_measurement_temperature 298(2)
_cell_measurement_theta_max 26.43
_cell_measurement_theta_min 1.42
_cell_volume 3370.8(3)
_computing_cell_refinement 'SAINTPLUS (Bruker AXS, 2005)'
_computing_data_collection 'APEX II (Bruker AXS, 2005)'
_computing_data_reduction 'SAINTPLUS (Bruker AXS, 2005)'
_computing_publication_material 'WINGX (Farrugia, 1998)'
_computing_structure_refinement 'SHELXL-97 (Sheldrick, 1997)'
_computing_structure_solution 'SHELXS (Sheldrick, 2004)'
_diffrn_ambient_temperature 298(2)
_diffrn_measured_fraction_theta_full 0.999
_diffrn_measured_fraction_theta_max 0.999
_diffrn_measurement_device_type 'Bruker APEX II CCD'
_diffrn_measurement_method 'phi and omega scans'
_diffrn_radiation_monochromator graphite
_diffrn_radiation_source 'fine-focus sealed tube'
_diffrn_radiation_type MoK\a
_diffrn_radiation_wavelength 0.71073
_diffrn_reflns_av_R_equivalents 0.1041
_diffrn_reflns_av_sigmaI/netI 0.0673
_diffrn_reflns_limit_h_max 19
_diffrn_reflns_limit_h_min -19
_diffrn_reflns_limit_k_max 9
_diffrn_reflns_limit_k_min -9
_diffrn_reflns_limit_l_max 35
_diffrn_reflns_limit_l_min -35
_diffrn_reflns_number 52035
_diffrn_reflns_theta_full 26.43
_diffrn_reflns_theta_max 26.43
_diffrn_reflns_theta_min 1.42
_exptl_absorpt_coefficient_mu 8.927
_exptl_absorpt_correction_T_max 0.836
_exptl_absorpt_correction_T_min 0.707
_exptl_absorpt_correction_type multi-scan
_exptl_absorpt_process_details 'SADABS, Sheldrick (2004)'
_exptl_crystal_colour colorless
_exptl_crystal_density_diffrn 2.508
_exptl_crystal_density_method 'not measured'
_exptl_crystal_description blade
_exptl_crystal_F_000 2384
_exptl_crystal_size_max 0.04
_exptl_crystal_size_mid 0.04
_exptl_crystal_size_min 0.02
_refine_diff_density_max 0.920
_refine_diff_density_min -0.926
_refine_diff_density_rms 0.207
_refine_ls_extinction_method none
_refine_ls_goodness_of_fit_ref 1.029
_refine_ls_hydrogen_treatment mixed
_refine_ls_matrix_type full
_refine_ls_number_parameters 573
_refine_ls_number_reflns 6938
_refine_ls_number_restraints 10
_refine_ls_restrained_S_all 1.028
_refine_ls_R_factor_all 0.0644
_refine_ls_R_factor_gt 0.0397
_refine_ls_shift/su_max 0.002
_refine_ls_shift/su_mean 0.000
_refine_ls_structure_factor_coef Fsqd
_refine_ls_weighting_details 'calc w=1/[\s^2^(Fo^2^)+(0.0201P)^2^+6.3836P] where P=(Fo^2^+2Fc^2^)/3'
_refine_ls_weighting_scheme calc
_refine_ls_wR_factor_gt 0.0633
_refine_ls_wR_factor_ref 0.0691
_reflns_number_gt 5295
_reflns_number_total 6938
_reflns_threshold_expression >2sigma(I)
_cod_data_source_file cg800029z-file018.cif
_cod_data_source_block 5
_cod_original_sg_symbol_H-M 'P 21/n'
_cod_database_code 4503549

loop_
_symmetry_equiv_pos_as_xyz
'x, y, z'
'-x+1/2, y+1/2, -z+1/2'
'-x, -y, -z'
'x-1/2, -y-1/2, z-1/2'

loop_
_atom_site_label
_atom_site_type_symbol
_atom_site_fract_x
_atom_site_fract_y
_atom_site_fract_z
_atom_site_U_iso_or_equiv
_atom_site_adp_type
_atom_site_occupancy
_atom_site_symmetry_multiplicity
_atom_site_calc_flag
_atom_site_refinement_flags
Th1 Th 0.325055(18) 0.84321(4) 0.134304(9) 0.01706(8) Uani 1 1 d .
Th2 Th 0.201999(18) 0.77199(3) -0.125524(9) 0.01694(8) Uani 1 1 d .
O1 O 0.1738(4) 0.6586(7) -0.05287(18) 0.0315(14) Uani 1 1 d .
O2 O 0.1090(4) 0.6470(7) 0.0114(2) 0.0462(17) Uani 1 1 d .
O3 O 0.1926(3) 0.8786(7) 0.08393(17) 0.0281(13) Uani 1 1 d .
O4 O 0.0646(4) 0.9964(11) 0.0914(2) 0.073(3) Uani 1 1 d .
O5 O 0.3717(3) 0.7458(6) 0.06444(17) 0.0257(13) Uani 1 1 d .
O6 O 0.4182(4) 0.7537(8) -0.0053(2) 0.0474(17) Uani 1 1 d .
O10 O 0.2451(4) 0.5682(8) 0.1334(2) 0.0318(14) Uani 1 1 d D
O11 O 0.4289(4) 0.5841(9) 0.1487(2) 0.0361(15) Uani 1 1 d D
O12 O 0.2893(3) 1.1258(6) 0.15778(17) 0.0249(12) Uani 1 1 d .
O13 O 0.4682(4) 0.9833(8) 0.1426(2) 0.0309(14) Uani 1 1 d D
O14 O 0.2313(3) 1.3321(7) 0.19845(18) 0.0295(13) Uani 1 1 d .
O20 O 0.1789(3) 1.0536(7) -0.15997(16) 0.0268(13) Uani 1 1 d .
O21 O 0.1572(4) 1.2588(7) -0.21421(19) 0.0365(15) Uani 1 1 d .
O30 O -0.0393(3) 1.1949(7) 0.13850(19) 0.0331(14) Uani 1 1 d .
O31 O 0.1238(4) 0.4983(7) -0.15545(19) 0.0388(15) Uani 1 1 d .
O32 O 0.7029(4) 1.4882(7) 0.10072(19) 0.0406(16) Uani 1 1 d .
OW2 O 0.4955(6) 0.5393(13) -0.0746(3) 0.070(2) Uani 1 1 d D
OW1 O 0.0891(7) 0.4651(14) 0.0899(3) 0.090(3) Uani 1 1 d D
N1 N 0.1396(4) 0.9951(8) -0.0622(2) 0.0212(15) Uani 1 1 d .
N2 N 0.0991(4) 1.1945(9) 0.0127(2) 0.0322(17) Uani 1 1 d .
N3 N 0.3384(4) 1.0816(8) 0.0637(2) 0.0205(14) Uani 1 1 d .
N4 N 0.3282(4) 1.2781(8) -0.0190(2) 0.0295(16) Uani 1 1 d .
N5 N 0.1918(4) 0.8809(8) 0.1905(2) 0.0207(14) Uani 1 1 d .
N7 N 0.1342(4) 0.8748(9) -0.3185(2) 0.0249(16) Uani 1 1 d .
N8 N 0.1465(4) 0.8007(8) -0.2231(2) 0.0215(15) Uani 1 1 d .
C1 C 0.1243(6) 1.1637(11) -0.0665(3) 0.036(2) Uani 1 1 d .
H1 H 0.1290 1.2184 -0.0950 0.044 Uiso 1 1 calc R
C2 C 0.1014(6) 1.2610(11) -0.0295(3) 0.036(2) Uani 1 1 d .
H2 H 0.0870 1.3780 -0.0346 0.043 Uiso 1 1 calc R
C3 C 0.1171(5) 1.0239(10) 0.0182(3) 0.0212(18) Uani 1 1 d .
C4 C 0.1334(5) 0.9225(10) -0.0200(2) 0.0205(17) Uani 1 1 d .
C5 C 0.1387(5) 0.7272(10) -0.0193(3) 0.0218(17) Uani 1 1 d .
C6 C 0.1229(5) 0.9590(11) 0.0684(3) 0.0271(19) Uani 1 1 d .
C7 C 0.3508(5) 1.1103(10) -0.0182(2) 0.0195(17) Uani 1 1 d .
C8 C 0.3572(5) 1.0132(10) 0.0229(2) 0.0197(17) Uani 1 1 d .
C9 C 0.3857(5) 0.8244(10) 0.0260(3) 0.0213(18) Uani 1 1 d .
C12 C 0.1790(5) 1.0452(9) 0.2034(2) 0.0185(17) Uani 1 1 d .
C14 C 0.3178(5) 1.2521(11) 0.0623(3) 0.028(2) Uani 1 1 d .
H14 H 0.3065 1.3070 0.0897 0.034 Uiso 1 1 calc R
C15 C 0.3128(6) 1.3469(10) 0.0217(3) 0.033(2) Uani 1 1 d .
H15 H 0.2981 1.4645 0.0225 0.040 Uiso 1 1 calc R
C17 C 0.1426(5) 0.7576(10) 0.2067(3) 0.0273(19) Uani 1 1 d .
H17 H 0.1490 0.6419 0.1980 0.033 Uiso 1 1 calc R
C18 C 0.0819(5) 0.7997(10) 0.2365(3) 0.029(2) Uani 1 1 d .
H18 H 0.0496 0.7107 0.2478 0.035 Uiso 1 1 calc R
C19 C 0.2377(5) 1.1792(10) 0.1854(2) 0.0193(17) Uani 1 1 d .
C22 C 0.1449(4) 0.9659(10) -0.2395(3) 0.0192(17) Uani 1 1 d .
C24 C 0.1354(5) 0.7095(10) -0.3024(3) 0.0266(19) Uani 1 1 d .
H24 H 0.1339 0.6175 -0.3237 0.032 Uiso 1 1 calc R
C21 C 0.1610(5) 1.1056(11) -0.2018(3) 0.0256(19) Uani 1 1 d .
C23 C 0.1387(5) 0.6737(10) -0.2552(3) 0.0259(19) Uani 1 1 d .
H23 H 0.1355 0.5584 -0.2455 0.031 Uiso 1 1 calc R
C25 C 0.1353(4) 1.0025(9) -0.2872(2) 0.0159(16) Uani 1 1 d .
OW3 O 0.0076(12) 0.638(3) 0.1327(8) 0.100(11) Uani 0.42(2) 1 d P
HW1 H 0.195(2) 0.547(10) 0.124(3) 0.03(3) Uiso 1 1 d D
HW5 H 0.496(6) 1.060(10) 0.157(3) 0.09(4) Uiso 1 1 d D
HW10 H 0.510(5) 0.475(9) -0.053(2) 0.02(3) Uiso 1 1 d D
HW3 H 0.456(7) 0.543(16) 0.129(3) 0.13(6) Uiso 1 1 d D
HW2 H 0.254(7) 0.519(13) 0.1584(19) 0.08(4) Uiso 1 1 d D
HW4 H 0.444(6) 0.552(13) 0.1753(14) 0.07(4) Uiso 1 1 d D
HW9 H 0.470(8) 0.597(17) -0.058(4) 0.15(7) Uiso 1 1 d D
HW7 H 0.093(7) 0.514(14) 0.066(2) 0.09(5) Uiso 1 1 d D
HW6 H 0.503(9) 0.97(2) 0.125(5) 0.23(9) Uiso 1 1 d D
HW8 H 0.062(15) 0.39(2) 0.099(9) 0.35(15) Uiso 1 1 d D
C26 C 0.1245(5) 1.1850(10) -0.3084(2) 0.0219(18) Uani 1 1 d .
O25 O 0.1909(3) 1.2428(7) -0.32510(17) 0.0250(12) Uani 1 1 d .
O26 O 0.0520(4) 1.2502(8) -0.3107(2) 0.0445(17) Uani 1 1 d .
C20 C 0.3696(5) 1.0334(11) -0.0642(3) 0.0251(19) Uani 1 1 d .
O9 O 0.3146(3) 0.9301(7) -0.08457(17) 0.0331(14) Uani 1 1 d .
O15 O 0.4341(4) 1.0881(10) -0.0790(2) 0.072(2) Uani 1 1 d .
C11 C 0.1169(5) 1.0876(10) 0.2310(2) 0.0192(17) Uani 1 1 d .
N6 N 0.0687(4) 0.9640(9) 0.2493(2) 0.0311(17) Uani 1 1 d .
C10 C 0.0934(5) 1.2720(10) 0.2435(3) 0.0236(18) Uani 1 1 d .
O7 O 0.1248(3) 1.3233(7) 0.28461(18) 0.0321(14) Uani 1 1 d .
O8 O 0.0445(3) 1.3566(7) 0.21471(18) 0.0292(13) Uani 1 1 d .

loop_
_atom_site_aniso_label
_atom_site_aniso_U_11
_atom_site_aniso_U_22
_atom_site_aniso_U_33
_atom_site_aniso_U_23
_atom_site_aniso_U_13
_atom_site_aniso_U_12
Th1 0.02254(16) 0.01568(16) 0.01367(14) 0.00029(12) 0.00500(11) 0.00066(12)
Th2 0.02359(16) 0.01485(16) 0.01256(14) -0.00079(12) 0.00315(11) 0.00066(12)
O1 0.055(4) 0.021(3) 0.022(3) 0.002(3) 0.017(3) 0.008(3)
O2 0.088(5) 0.025(4) 0.032(3) 0.003(3) 0.031(3) -0.006(3)
O3 0.024(3) 0.035(4) 0.025(3) 0.005(3) 0.000(2) 0.003(3)
O4 0.054(5) 0.136(7) 0.035(4) 0.011(4) 0.027(3) 0.050(5)
O5 0.038(3) 0.018(3) 0.025(3) -0.001(2) 0.015(2) 0.000(2)
O6 0.075(5) 0.046(4) 0.024(3) -0.004(3) 0.016(3) 0.026(4)
O10 0.028(4) 0.030(4) 0.038(4) 0.010(3) 0.005(3) -0.006(3)
O11 0.045(4) 0.035(4) 0.028(4) 0.003(3) 0.005(3) 0.013(3)
O12 0.033(3) 0.015(3) 0.030(3) 0.001(2) 0.018(3) 0.001(2)
O13 0.022(3) 0.035(4) 0.037(4) -0.004(3) 0.007(3) -0.008(3)
O14 0.042(4) 0.017(3) 0.031(3) -0.004(3) 0.014(3) -0.002(3)
O20 0.045(4) 0.023(3) 0.012(3) 0.000(2) 0.000(2) -0.001(3)
O21 0.065(4) 0.017(3) 0.028(3) 0.000(3) 0.008(3) 0.004(3)
O30 0.028(3) 0.036(4) 0.035(3) -0.008(3) 0.002(3) 0.009(3)
O31 0.063(4) 0.023(3) 0.031(3) -0.008(3) 0.006(3) -0.011(3)
O32 0.060(4) 0.035(4) 0.030(3) 0.011(3) 0.016(3) 0.018(3)
OW2 0.078(6) 0.081(7) 0.053(5) -0.010(5) 0.018(5) 0.032(5)
OW1 0.103(7) 0.100(8) 0.059(6) 0.032(6) -0.018(5) -0.056(6)
N1 0.024(4) 0.016(4) 0.022(4) 0.002(3) 0.000(3) 0.007(3)
N2 0.041(4) 0.024(4) 0.032(4) -0.009(3) 0.007(3) 0.002(3)
N3 0.023(4) 0.024(4) 0.015(3) -0.005(3) 0.008(3) 0.001(3)
N4 0.049(5) 0.019(4) 0.020(4) 0.000(3) 0.005(3) -0.001(3)
N5 0.027(4) 0.021(4) 0.015(3) -0.003(3) 0.003(3) 0.002(3)
N7 0.026(4) 0.030(4) 0.018(3) 0.001(3) 0.002(3) 0.001(3)
N8 0.025(4) 0.017(4) 0.021(3) -0.002(3) 0.000(3) 0.004(3)
C1 0.053(6) 0.030(5) 0.029(5) 0.013(4) 0.017(4) 0.002(4)
C2 0.055(6) 0.019(5) 0.036(5) 0.001(4) 0.012(5) 0.003(4)
C3 0.020(4) 0.023(5) 0.020(4) 0.000(4) 0.000(3) -0.003(3)
C4 0.028(5) 0.019(4) 0.014(4) -0.002(3) 0.003(3) 0.000(3)
C5 0.036(5) 0.013(4) 0.017(4) 0.002(3) 0.006(4) 0.001(4)
C6 0.029(5) 0.032(5) 0.020(4) -0.009(4) 0.005(4) -0.002(4)
C7 0.019(4) 0.022(5) 0.018(4) 0.003(3) 0.006(3) -0.010(3)
C8 0.021(4) 0.023(5) 0.016(4) 0.002(3) 0.007(3) -0.001(3)
C9 0.024(4) 0.019(4) 0.021(4) -0.002(4) 0.003(3) -0.001(3)
C12 0.026(4) 0.015(4) 0.015(4) 0.003(3) 0.004(3) 0.004(3)
C14 0.044(5) 0.028(5) 0.016(4) -0.007(4) 0.017(4) -0.004(4)
C15 0.065(6) 0.012(4) 0.026(5) -0.005(4) 0.015(4) 0.003(4)
C17 0.037(5) 0.014(4) 0.032(5) 0.002(4) 0.007(4) -0.005(4)
C18 0.035(5) 0.022(5) 0.033(5) 0.004(4) 0.010(4) -0.005(4)
C19 0.027(4) 0.019(5) 0.011(4) 0.001(3) 0.003(3) 0.002(3)
C22 0.015(4) 0.017(4) 0.026(4) 0.003(3) 0.006(3) 0.003(3)
C24 0.026(5) 0.025(5) 0.029(5) -0.006(4) 0.005(4) -0.001(4)
C21 0.029(5) 0.023(5) 0.027(5) -0.004(4) 0.012(4) -0.001(4)
C23 0.034(5) 0.021(5) 0.022(4) 0.001(4) 0.002(4) -0.001(4)
C25 0.013(4) 0.019(4) 0.015(4) 0.004(3) 0.001(3) 0.000(3)
OW3 0.078(16) 0.090(18) 0.14(2) 0.040(15) 0.026(13) 0.011(12)
C26 0.032(5) 0.023(5) 0.011(4) 0.006(3) 0.002(3) 0.001(4)
O25 0.027(3) 0.027(3) 0.023(3) 0.002(3) 0.013(2) -0.003(2)
O26 0.033(4) 0.050(4) 0.054(4) 0.035(3) 0.019(3) 0.017(3)
C20 0.023(5) 0.039(5) 0.014(4) -0.002(4) 0.006(3) -0.005(4)
O9 0.034(3) 0.041(4) 0.023(3) -0.018(3) 0.002(3) -0.008(3)
O15 0.070(5) 0.107(6) 0.048(4) -0.034(4) 0.045(4) -0.054(5)
C11 0.023(4) 0.023(4) 0.011(4) 0.002(3) 0.001(3) 0.001(3)
N6 0.034(4) 0.027(4) 0.035(4) -0.002(3) 0.014(3) -0.001(3)
C10 0.025(4) 0.025(5) 0.022(4) -0.003(4) 0.007(4) -0.002(4)
O7 0.040(3) 0.034(4) 0.023(3) -0.006(3) 0.007(3) -0.007(3)
O8 0.030(3) 0.026(3) 0.030(3) -0.006(3) -0.003(3) 0.004(3)

loop_
_atom_type_symbol
_atom_type_description
_atom_type_scat_dispersion_real
_atom_type_scat_dispersion_imag
_atom_type_scat_source
C C 0.0033 0.0016 'International Tables Vol C Tables 4.2.6.8 and 6.1.1.4'
N N 0.0061 0.0033 'International Tables Vol C Tables 4.2.6.8 and 6.1.1.4'
O O 0.0106 0.0060 'International Tables Vol C Tables 4.2.6.8 and 6.1.1.4'
Th Th -7.2400 8.8979 'International Tables Vol C Tables 4.2.6.8 and 6.1.1.4'
H H 0.0000 0.0000 'International Tables Vol C Tables 4.2.6.8 and 6.1.1.4'

loop_
_geom_angle_atom_site_label_1
_geom_angle_atom_site_label_2
_geom_angle_atom_site_label_3
_geom_angle
_geom_angle_site_symmetry_1
_geom_angle_site_symmetry_3
O5 Th1 O7 136.56(18) . 2_545
O5 Th1 O12 130.48(17) . .
O7 Th1 O12 80.52(18) 2_545 .
O5 Th1 O3 81.75(18) . .
O7 Th1 O3 138.99(18) 2_545 .
O12 Th1 O3 81.43(18) . .
O5 Th1 O10 86.08(19) . .
O7 Th1 O10 93.0(2) 2_545 .
O12 Th1 O10 131.07(19) . .
O3 Th1 O10 72.2(2) . .
O5 Th1 O13 80.9(2) . .
O7 Th1 O13 76.1(2) 2_545 .
O12 Th1 O13 79.3(2) . .
O3 Th1 O13 135.26(19) . .
O10 Th1 O13 146.3(2) . .
O5 Th1 O11 68.3(2) . .
O7 Th1 O11 71.0(2) 2_545 .
O12 Th1 O11 146.7(2) . .
O3 Th1 O11 131.7(2) . .
O10 Th1 O11 68.8(2) . .
O13 Th1 O11 77.5(2) . .
O5 Th1 N3 61.23(17) . .
O7 Th1 N3 136.19(18) 2_545 .
O12 Th1 N3 69.28(17) . .
O3 Th1 N3 67.65(17) . .
O10 Th1 N3 130.7(2) . .
O13 Th1 N3 67.82(19) . .
O11 Th1 N3 121.7(2) . .
O5 Th1 N5 149.59(17) . .
O7 Th1 N5 66.87(17) 2_545 .
O12 Th1 N5 61.34(17) . .
O3 Th1 N5 72.15(17) . .
O10 Th1 N5 71.49(19) . .
O13 Th1 N5 128.9(2) . .
O11 Th1 N5 118.9(2) . .
N3 Th1 N5 119.37(17) . .
O9 Th2 O25 79.00(18) . 2_544
O9 Th2 O1 87.80(19) . .
O25 Th2 O1 137.36(18) 2_544 .
O9 Th2 O20 78.23(18) . .
O25 Th2 O20 85.05(17) 2_544 .
O1 Th2 O20 131.81(17) . .
O9 Th2 O30 134.10(18) . 3_575
O25 Th2 O30 134.61(17) 2_544 3_575
O1 Th2 O30 82.17(18) . 3_575
O20 Th2 O30 75.88(18) . 3_575
O9 Th2 O31 155.08(19) . .
O25 Th2 O31 93.54(18) 2_544 .
O1 Th2 O31 81.71(18) . .
O20 Th2 O31 125.20(17) . .
O30 Th2 O31 66.82(18) 3_575 .
O9 Th2 O32 84.3(2) . 3_675
O25 Th2 O32 70.11(17) 2_544 3_675
O1 Th2 O32 68.33(18) . 3_675
O20 Th2 O32 151.95(18) . 3_675
O30 Th2 O32 131.09(19) 3_575 3_675
O31 Th2 O32 70.88(19) . 3_675
O9 Th2 N1 69.43(18) . .
O25 Th2 N1 143.12(18) 2_544 .
O1 Th2 N1 61.38(17) . .
O20 Th2 N1 70.54(17) . .
O30 Th2 N1 66.46(17) 3_575 .
O31 Th2 N1 123.02(18) . .
O32 Th2 N1 123.09(17) 3_675 .
O9 Th2 N8 124.75(18) . .
O25 Th2 N8 63.28(17) 2_544 .
O1 Th2 N8 147.05(18) . .
O20 Th2 N8 60.60(17) . .
O30 Th2 N8 71.48(17) 3_575 .
O31 Th2 N8 70.07(17) . .
O32 Th2 N8 115.35(17) 3_675 .
N1 Th2 N8 121.21(17) . .
C5 O1 Th2 131.6(5) . .
C6 O3 Th1 153.9(5) . .
C9 O5 Th1 133.2(5) . .
Th1 O10 HW1 131(6) . .
Th1 O10 HW2 112(8) . .
HW1 O10 HW2 103(9) . .
Th1 O11 HW3 125(9) . .
Th1 O11 HW4 119(7) . .
HW3 O11 HW4 115(10) . .
C19 O12 Th1 131.9(5) . .
Th1 O13 HW5 141(8) . .
Th1 O13 HW6 124(10) . .
HW5 O13 HW6 93(10) . .
C21 O20 Th2 133.2(5) . .
HW10 OW2 HW9 89(10) . .
HW7 OW1 HW8 139(10) . .
C1 N1 C4 117.2(7) . .
C1 N1 Th2 128.2(5) . .
C4 N1 Th2 114.2(5) . .
C2 N2 C3 117.0(7) . .
C14 N3 C8 115.5(6) . .
C14 N3 Th1 128.5(5) . .
C8 N3 Th1 115.3(5) . .
C7 N4 C15 116.4(7) . .
C12 N5 C17 117.1(7) . .
C12 N5 Th1 114.0(5) . .
C17 N5 Th1 128.9(5) . .
C25 N7 C24 117.5(6) . .
C23 N8 C22 116.6(6) . .
C23 N8 Th2 127.9(5) . .
C22 N8 Th2 114.0(5) . .
N1 C1 C2 121.2(8) . .
N1 C1 H1 119.4 . .
C2 C1 H1 119.4 . .
N2 C2 C1 122.6(8) . .
N2 C2 H2 118.7 . .
C1 C2 H2 118.7 . .
N2 C3 C4 120.4(7) . .
N2 C3 C6 114.6(7) . .
C4 C3 C6 124.9(7) . .
N1 C4 C3 121.3(7) . .
N1 C4 C5 114.5(6) . .
C3 C4 C5 124.0(7) . .
O2 C5 O1 125.4(7) . .
O2 C5 C4 119.4(7) . .
O1 C5 C4 115.2(7) . .
O4 C6 O3 125.4(8) . .
O4 C6 C3 119.0(7) . .
O3 C6 C3 115.4(7) . .
N4 C7 C8 121.3(7) . .
N4 C7 C20 116.3(6) . .
C8 C7 C20 122.4(7) . .
N3 C8 C7 122.1(7) . .
N3 C8 C9 114.7(6) . .
C7 C8 C9 123.3(7) . .
O6 C9 O5 123.7(7) . .
O6 C9 C8 122.0(7) . .
O5 C9 C8 114.2(6) . .
N5 C12 C11 121.9(7) . .
N5 C12 C19 115.3(6) . .
C11 C12 C19 122.8(7) . .
N3 C14 C15 121.7(7) . .
N3 C14 H14 119.1 . .
C15 C14 H14 119.1 . .
N4 C15 C14 122.8(7) . .
N4 C15 H15 118.6 . .
C14 C15 H15 118.6 . .
N5 C17 C18 121.1(7) . .
N5 C17 H17 119.5 . .
C18 C17 H17 119.5 . .
N6 C18 C17 122.0(7) . .
N6 C18 H18 119.0 . .
C17 C18 H18 119.0 . .
O14 C19 O12 125.3(7) . .
O14 C19 C12 117.6(7) . .
O12 C19 C12 117.1(7) . .
N8 C22 C25 121.9(7) . .
N8 C22 C21 114.8(6) . .
C25 C22 C21 123.1(7) . .
N7 C24 C23 121.4(7) . .
N7 C24 H24 119.3 . .
C23 C24 H24 119.3 . .
O21 C21 O20 125.2(7) . .
O21 C21 C22 118.1(7) . .
O20 C21 C22 116.7(7) . .
N8 C23 C24 121.5(7) . .
N8 C23 H23 119.2 . .
C24 C23 H23 119.2 . .
N7 C25 C22 120.7(7) . .
N7 C25 C26 114.4(6) . .
C22 C25 C26 124.9(7) . .
O26 C26 O25 128.5(7) . .
O26 C26 C25 116.4(7) . .
O25 C26 C25 114.8(7) . .
C26 O25 Th2 160.0(5) . 2_554
O15 C20 O9 126.6(7) . .
O15 C20 C7 116.0(7) . .
O9 C20 C7 117.2(7) . .
C20 O9 Th2 172.3(6) . .
N6 C11 C12 121.9(7) . .
N6 C11 C10 113.3(6) . .
C12 C11 C10 124.8(7) . .
C18 N6 C11 116.0(7) . .
O8 C10 O7 125.6(7) . .
O8 C10 C11 118.6(7) . .
O7 C10 C11 115.7(7) . .
C10 O7 Th1 165.1(5) . 2

loop_
_geom_bond_atom_site_label_1
_geom_bond_atom_site_label_2
_geom_bond_distance
_geom_bond_site_symmetry_2
Th1 O5 2.345(5) .
Th1 O7 2.355(5) 2_545
Th1 O12 2.355(5) .
Th1 O3 2.357(5) .
Th1 O10 2.441(6) .
Th1 O13 2.444(6) .
Th1 O11 2.551(6) .
Th1 N3 2.758(6) .
Th1 N5 2.802(6) .
Th2 O9 2.308(5) .
Th2 O25 2.336(5) 2_544
Th2 O1 2.354(5) .
Th2 O20 2.379(5) .
Th2 O30 2.509(5) 3_575
Th2 O31 2.512(5) .
Th2 O32 2.521(5) 3_675
Th2 N1 2.765(6) .
Th2 N8 2.824(6) .
O1 C5 1.283(8) .
O2 C5 1.213(8) .
O3 C6 1.269(9) .
O4 C6 1.222(9) .
O5 C9 1.302(8) .
O6 C9 1.216(9) .
O10 HW1 0.80(2) .
O10 HW2 0.81(2) .
O11 HW3 0.81(2) .
O11 HW4 0.81(2) .
O12 C19 1.269(8) .
O13 HW5 0.81(2) .
O13 HW6 0.81(2) .
O14 C19 1.237(8) .
O20 C21 1.258(9) .
O21 C21 1.225(9) .
O30 Th2 2.509(5) 3_575
O32 Th2 2.521(5) 3_675
OW2 HW10 0.81(2) .
OW2 HW9 0.80(2) .
OW1 HW7 0.79(2) .
OW1 HW8 0.80(2) .
N1 C1 1.315(9) .
N1 C4 1.346(9) .
N2 C2 1.318(10) .
N2 C3 1.340(9) .
N3 C14 1.343(9) .
N3 C8 1.349(8) .
N4 C7 1.332(9) .
N4 C15 1.332(9) .
N5 C12 1.334(9) .
N5 C17 1.337(9) .
N7 C25 1.328(9) .
N7 C24 1.347(9) .
N8 C23 1.333(9) .
N8 C22 1.348(9) .
C1 C2 1.383(11) .
C1 H1 0.9300 .
C2 H2 0.9300 .
C3 C4 1.396(10) .
C3 C6 1.514(10) .
C4 C5 1.498(10) .
C7 C8 1.387(9) .
C7 C20 1.509(10) .
C8 C9 1.511(10) .
C12 C11 1.365(9) .
C12 C19 1.508(10) .
C14 C15 1.367(10) .
C14 H14 0.9300 .
C15 H15 0.9300 .
C17 C18 1.392(11) .
C17 H17 0.9300 .
C18 N6 1.334(9) .
C18 H18 0.9300 .
C22 C25 1.384(9) .
C22 C21 1.518(10) .
C24 C23 1.376(10) .
C24 H24 0.9300 .
C23 H23 0.9300 .
C25 C26 1.525(10) .
C26 O26 1.222(9) .
C26 O25 1.270(9) .
O25 Th2 2.336(5) 2_554
C20 O15 1.213(9) .
C20 O9 1.247(9) .
C11 N6 1.356(9) .
C11 C10 1.514(10) .
C10 O8 1.226(8) .
C10 O7 1.275(8) .
O7 Th1 2.355(5) 2
